data_7711657
loop_
_publ_author_name
'Dubrawski, Zack'
'Chang, Chia Yun'
'Carr, Cody'
'Gelfand, Benjamin Sidney'
'Piers, Warren'

_publ_section_title
;
 Electrocatalyst decomposition pathways: torsional strain in a second
 sphere proton relay shuts off CO2RR in a Re(2,2&#x2019;-bipyridyl)(CO)3X
 type electrocatalyst
;
_journal_name_full 'Dalton Transactions'
_journal_paper_doi 10.1039/D2DT02876J
_journal_year 2022
_chemical_formula_moiety 'C23 H14 N3 O3 Re, 0.5(C5 H12)'
_chemical_formula_sum 'C25.5 H20 N3 O3 Re'
_chemical_formula_weight 602.64
_space_group_crystal_system monoclinic
_space_group_IT_number 15
_space_group_name_Hall '-I 2ya'
_space_group_name_H-M_alt 'I 1 2/a 1'
_atom_sites_solution_hydrogens geom
_atom_sites_solution_primary dual
_audit_creation_date 2021-10-18
_audit_creation_method
;
Olex2 1.3
(compiled 2020.11.12 svn.r5f609507 for OlexSys, GUI svn.r6408)
;
_audit_update_record
;
2022-05-27 deposited with the CCDC.	2022-10-31 downloaded from the CCDC.
;
_cell_angle_alpha 90
_cell_angle_beta 100.5883(13)
_cell_angle_gamma 90
_cell_formula_units_Z 8
_cell_length_a 19.8011(5)
_cell_length_b 10.7352(3)
_cell_length_c 21.1945(6)
_cell_measurement_reflns_used 9722
_cell_measurement_temperature 173.0
_cell_measurement_theta_max 72.562
_cell_measurement_theta_min 9.365
_cell_volume 4428.6(2)
_computing_cell_refinement 'SAINT V8.40A (Bruker, 2019)'
_computing_data_reduction 'SAINT V8.40A (Bruker, 2019)'
_computing_molecular_graphics 'Olex2 1.3 (Dolomanov et al., 2009)'
_computing_publication_material 'Olex2 1.3 (Dolomanov et al., 2009)'
_computing_structure_refinement 'SHELXL 2018/3 (Sheldrick, 2015)'
_computing_structure_solution 'SHELXT  (Sheldrick, 2015)'
_diffrn_ambient_temperature 173.0
_diffrn_detector 'Bruker APEX2 area detector'
_diffrn_detector_area_resol_mean 7.9
_diffrn_detector_type 'CCD area detector'
_diffrn_measured_fraction_theta_full 0.975
_diffrn_measured_fraction_theta_max 0.975
_diffrn_measurement_device 'three-circle diffractometer'
_diffrn_measurement_device_type 'Bruker APEX-II CCD'
_diffrn_measurement_method '\f and \w scans'
_diffrn_radiation_monochromator 'mirror optics'
_diffrn_radiation_probe x-ray
_diffrn_radiation_type CuK\a
_diffrn_radiation_wavelength 1.54178
_diffrn_reflns_av_R_equivalents 0.0644
_diffrn_reflns_av_unetI/netI 0.0720
_diffrn_reflns_Laue_measured_fraction_full 0.975
_diffrn_reflns_Laue_measured_fraction_max 0.975
_diffrn_reflns_limit_h_max 23
_diffrn_reflns_limit_h_min -23
_diffrn_reflns_limit_k_max 12
_diffrn_reflns_limit_k_min -12
_diffrn_reflns_limit_l_max 25
_diffrn_reflns_limit_l_min -25
_diffrn_reflns_number 3809
_diffrn_reflns_point_group_measured_fraction_full 0.975
_diffrn_reflns_point_group_measured_fraction_max 0.975
_diffrn_reflns_theta_full 66.576
_diffrn_reflns_theta_max 66.576
_diffrn_reflns_theta_min 4.244
_diffrn_source 'microfocus sealed X-ray tube'
_diffrn_source_current 0.64
_diffrn_source_power 0.0285824
_diffrn_source_type 'Incoatec I\ms'
_diffrn_source_voltage 44.66
_diffrn_standards_number 0
_exptl_absorpt_coefficient_mu 11.008
_exptl_absorpt_correction_T_max 0.523212
_exptl_absorpt_correction_T_min 0.348046
_exptl_absorpt_correction_type multi-scan
_exptl_absorpt_process_details
;
 TWINABS-2012/1 (Bruker,2012) was used for absorption correction.

Final HKLF 4 output contains 68399 reflections, Rint = 0.0746
 (21815 with I > 3sig(I), Rint = 0.0644)
;
_exptl_crystal_colour blue
_exptl_crystal_colour_primary blue
_exptl_crystal_density_diffrn 1.808
_exptl_crystal_description plate
_exptl_crystal_F_000 2344
_exptl_crystal_size_max 0.168
_exptl_crystal_size_mid 0.075
_exptl_crystal_size_min 0.03
_refine_diff_density_max 1.499
_refine_diff_density_min -0.968
_refine_diff_density_rms 0.153
_refine_ls_extinction_method none
_refine_ls_goodness_of_fit_ref 1.064
_refine_ls_hydrogen_treatment constr
_refine_ls_matrix_type full
_refine_ls_number_parameters 349
_refine_ls_number_reflns 3809
_refine_ls_number_restraints 164
_refine_ls_restrained_S_all 1.055
_refine_ls_R_factor_all 0.0395
_refine_ls_R_factor_gt 0.0360
_refine_ls_shift/su_max 0.003
_refine_ls_shift/su_mean 0.000
_refine_ls_structure_factor_coef Fsqd
_refine_ls_weighting_details 'w=1/[\s^2^(Fo^2^)+(0.0559P)^2^] where P=(Fo^2^+2Fc^2^)/3'
_refine_ls_weighting_scheme calc
_refine_ls_wR_factor_gt 0.0843
_refine_ls_wR_factor_ref 0.0866
_reflns_Friedel_coverage 0.000
_reflns_number_gt 3404
_reflns_number_total 3809
_reflns_threshold_expression 'I > 2\s(I)'
_cod_data_source_file d2dt02876j2.cif
_cod_data_source_block zd-m33
_cod_original_formula_sum 'C25.50 H20 N3 O3 Re'
_cod_database_code 7711657
_shelx_shelxl_version_number 2018/3
_shelx_space_group_comment
;
The symmetry employed for this shelxl refinement is uniquely defined
by the following loop, which should always be used as a source of
symmetry information in preference to the above space-group names.
They are only intended as comments.
;
_shelx_estimated_absorpt_t_max 0.734
_shelx_estimated_absorpt_t_min 0.259
_olex2_refinement_description
;
1. Fixed Uiso
 At 1.2 times of:
  All C(H) groups, All C(H,H) groups
 At 1.5 times of:
  All C(H,H,H) groups
2. Restrained distances
 C2S-C1S = C3S-C2S = C4S-C3S = C5S-C4S
 1.52 with sigma of 0.02
 C1S-C3S = C2S-C4S = C3S-C5S
 2.49 with sigma of 0.04
 N1-C4 \\sim N1-C4A
 with sigma of 0.02
 C9A-N1 \\sim C9-N1 \\sim C5A-N1 \\sim C5-N1
 with sigma of 0.04
3. Uiso/Uaniso restraints and constraints
C4 \\sim C4A \\sim C5 \\sim C5A \\sim C6 \\sim C6A \\sim C7 \\sim C7A \\sim C8
\\sim C8A \\sim C9 \\sim C9A: within 0.7A with sigma of 0.01 and sigma for
terminal atoms of 0.01 within 0.7A
C5S \\sim C1S \\sim C2S \\sim C3S \\sim C4S: within 3A with sigma of 0.01 and
sigma for terminal atoms of 0.02 within 3A
Uanis(C4) \\sim Ueq, Uanis(C5) \\sim Ueq, Uanis(C6) \\sim Ueq, Uanis(C7) \\sim
Ueq, Uanis(C8) \\sim Ueq, Uanis(C9) \\sim Ueq, Uanis(C4A) \\sim Ueq, Uanis(C5A)
\\sim Ueq, Uanis(C6A) \\sim Ueq, Uanis(C7A) \\sim Ueq, Uanis(C8A) \\sim Ueq,
Uanis(C9A) \\sim Ueq: with sigma of 0.01 and sigma for terminal atoms of 0.02
4. Others
 Sof(C4A)=Sof(C5A)=Sof(H5A)=Sof(C6A)=Sof(H6A)=Sof(C7A)=Sof(H7A)=Sof(C8A)=
 Sof(H8A)=Sof(C9A)=Sof(H9A)=1-FVAR(1)
 Sof(C4)=Sof(C5)=Sof(H5)=Sof(C6)=Sof(H6)=Sof(C7)=Sof(H7)=Sof(C8)=Sof(H8)=
 Sof(C9)=Sof(H9)=FVAR(1)
 Fixed Sof: C1S(0.5) H1SA(0.5) H1SB(0.5) H1SC(0.5) C2S(0.5) H2SA(0.5)
 H2SB(0.5) C3S(0.5) H3SA(0.5) H3SB(0.5) C4S(0.5) H4SA(0.5) H4SB(0.5) C5S(0.5)
 H5SA(0.5) H5SB(0.5) H5SC(0.5)
5.a Secondary CH2 refined with riding coordinates:
 C2S(H2SA,H2SB), C3S(H3SA,H3SB), C4S(H4SA,H4SB)
5.b Aromatic/amide H refined with riding coordinates:
 C5(H5), C6(H6), C7(H7), C8(H8), C9(H9), C5A(H5A), C6A(H6A), C7A(H7A),
 C8A(H8A), C9A(H9A), C11(H11), C12(H12), C13(H13), C16(H16), C17(H17), C20(H20),
  C21(H21), C22(H22), C23(H23)
5.c Fitted hexagon refined as free rotating group:
 C4(C5,C6,C7,C8,C9), C4A(C5A,C6A,C7A,C8A,C9A)
5.d Idealised Me refined as rotating group:
 C1S(H1SA,H1SB,H1SC), C5S(H5SA,H5SB,H5SC)
;
_olex2_submission_special_instructions 'No special instructions were received'

loop_
_space_group_symop_operation_xyz
'x, y, z'
'-x+1/2, y, -z'
'x+1/2, y+1/2, z+1/2'
'-x+1, y+1/2, -z+1/2'
'-x, -y, -z'
'x-1/2, -y, z'
'-x+1/2, -y+1/2, -z+1/2'
'x, -y+1/2, z+1/2'

loop_
_atom_site_label
_atom_site_type_symbol
_atom_site_fract_x
_atom_site_fract_y
_atom_site_fract_z
_atom_site_U_iso_or_equiv
_atom_site_adp_type
_atom_site_occupancy
_atom_site_site_symmetry_order
_atom_site_calc_flag
_atom_site_refinement_flags_posn
_atom_site_refinement_flags_adp
_atom_site_refinement_flags_occupancy
_atom_site_disorder_assembly
_atom_site_disorder_group
Re1 Re 0.66229(2) 0.20744(2) 0.31963(2) 0.03342(11) Uani 1 1 d . . . . .
O1 O 0.56425(17) -0.0144(3) 0.2993(2) 0.0564(9) Uani 1 1 d . . . . .
O2 O 0.77649(16) 0.0127(3) 0.32225(18) 0.0459(7) Uani 1 1 d . . . . .
O3 O 0.6794(2) 0.1585(6) 0.4635(2) 0.0765(12) Uani 1 1 d . . . . .
N1 N 0.58915(17) 0.3455(3) 0.33402(18) 0.0370(7) Uani 1 1 d D . . . .
N2 N 0.71962(16) 0.3845(3) 0.32413(17) 0.0354(7) Uani 1 1 d . . . . .
N3 N 0.86550(16) 0.2472(3) 0.28737(18) 0.0362(7) Uani 1 1 d . . . . .
C1 C 0.6013(2) 0.0690(4) 0.3073(3) 0.0414(9) Uani 1 1 d . . . . .
C2 C 0.7350(2) 0.0893(4) 0.3174(2) 0.0379(9) Uani 1 1 d . . . . .
C3 C 0.6756(2) 0.1780(5) 0.4085(3) 0.0475(10) Uani 1 1 d . . . . .
C4 C 0.5286(5) 0.3142(14) 0.3584(6) 0.039(2) Uani 0.58(3) 1 d DG U P A 1
C5 C 0.4789(5) 0.2399(12) 0.3216(6) 0.040(2) Uani 0.58(3) 1 d DG U P A 1
H5 H 0.482347 0.219770 0.278693 0.048 Uiso 0.58(3) 1 calc R U P A 1
C6 C 0.4241(4) 0.1951(8) 0.3476(8) 0.045(3) Uani 0.58(3) 1 d G U P A 1
H6 H 0.390109 0.144352 0.322482 0.054 Uiso 0.58(3) 1 calc R U P A 1
C7 C 0.4190(5) 0.2246(10) 0.4105(8) 0.051(3) Uani 0.58(3) 1 d G U P A 1
H7 H 0.381591 0.194001 0.428238 0.061 Uiso 0.58(3) 1 calc R U P A 1
C8 C 0.4688(6) 0.2989(12) 0.4473(6) 0.054(3) Uani 0.58(3) 1 d G U P A 1
H8 H 0.465310 0.319068 0.490206 0.065 Uiso 0.58(3) 1 calc R U P A 1
C9 C 0.5236(5) 0.3437(13) 0.4213(5) 0.049(2) Uani 0.58(3) 1 d DG U P A 1
H9 H 0.557549 0.394488 0.446418 0.059 Uiso 0.58(3) 1 calc R U P A 1
C4A C 0.5334(8) 0.3200(19) 0.3675(7) 0.036(3) Uani 0.42(3) 1 d DG U P A 2
C5A C 0.4820(7) 0.2380(16) 0.3399(8) 0.040(3) Uani 0.42(3) 1 d DG U P A 2
H5A H 0.481888 0.205638 0.298196 0.048 Uiso 0.42(3) 1 calc R U P A 2
C6A C 0.4309(6) 0.2034(12) 0.3734(10) 0.044(3) Uani 0.42(3) 1 d G U P A 2
H6A H 0.395783 0.147378 0.354590 0.053 Uiso 0.42(3) 1 calc R U P A 2
C7A C 0.4311(7) 0.2508(15) 0.4345(9) 0.053(3) Uani 0.42(3) 1 d G U P A 2
H7A H 0.396147 0.227133 0.457401 0.064 Uiso 0.42(3) 1 calc R U P A 2
C8A C 0.4825(8) 0.3328(17) 0.4621(7) 0.051(3) Uani 0.42(3) 1 d G U P A 2
H8A H 0.482615 0.365149 0.503820 0.062 Uiso 0.42(3) 1 calc R U P A 2
C9A C 0.5336(8) 0.3674(17) 0.4286(7) 0.050(3) Uani 0.42(3) 1 d DG U P A 2
H9A H 0.568720 0.423411 0.447427 0.061 Uiso 0.42(3) 1 calc R U P A 2
C10 C 0.6098(2) 0.4681(4) 0.3340(2) 0.0385(8) Uani 1 1 d . . . . .
C11 C 0.5698(2) 0.5722(4) 0.3404(3) 0.0475(10) Uani 1 1 d . . . . .
H11 H 0.524392 0.561377 0.347983 0.057 Uiso 1 1 calc R U . . .
C12 C 0.5956(3) 0.6933(4) 0.3358(3) 0.0520(12) Uani 1 1 d . . . . .
H12 H 0.567128 0.762747 0.340395 0.062 Uiso 1 1 calc R U . . .
C13 C 0.6608(2) 0.7136(4) 0.3250(3) 0.0477(13) Uani 1 1 d . . . . .
H13 H 0.676636 0.795990 0.320282 0.057 Uiso 1 1 calc R U . . .
C14 C 0.7042(2) 0.6109(4) 0.3208(2) 0.0420(9) Uani 1 1 d . . . . .
C15 C 0.6789(2) 0.4896(4) 0.3247(2) 0.0380(8) Uani 1 1 d . . . . .
C16 C 0.7741(2) 0.6244(4) 0.3153(2) 0.0454(10) Uani 1 1 d . . . . .
H16 H 0.792713 0.704844 0.310976 0.054 Uiso 1 1 calc R U . . .
C17 C 0.8143(2) 0.5219(4) 0.3162(2) 0.0421(9) Uani 1 1 d . . . . .
H17 H 0.861405 0.530415 0.313356 0.051 Uiso 1 1 calc R U . . .
C18 C 0.7859(2) 0.4025(4) 0.3214(2) 0.0374(8) Uani 1 1 d . . . . .
C19 C 0.8349(2) 0.2955(3) 0.3343(3) 0.0382(9) Uani 1 1 d . . . . .
C20 C 0.9164(2) 0.1634(4) 0.3070(2) 0.0395(9) Uani 1 1 d . . . . .
H20 H 0.939861 0.129966 0.275589 0.047 Uiso 1 1 calc R U . . .
C21 C 0.9363(2) 0.1239(4) 0.3692(2) 0.0442(9) Uani 1 1 d . . . . .
H21 H 0.972245 0.064697 0.379929 0.053 Uiso 1 1 calc R U . . .
C22 C 0.9032(2) 0.1713(5) 0.4160(3) 0.0468(10) Uani 1 1 d . . . . .
H22 H 0.915513 0.144615 0.459347 0.056 Uiso 1 1 calc R U . . .
C23 C 0.8521(2) 0.2580(5) 0.3983(2) 0.0443(9) Uani 1 1 d . . . . .
H23 H 0.828690 0.292353 0.429488 0.053 Uiso 1 1 calc R U . . .
C1S C 0.7461(18) 0.4700(13) 0.5077(18) 0.101(6) Uani 0.5 1 d D U P B -1
H1SA H 0.712123 0.405453 0.492020 0.152 Uiso 0.5 1 calc R U P B -1
H1SB H 0.767001 0.452463 0.552377 0.152 Uiso 0.5 1 calc R U P B -1
H1SC H 0.781795 0.470606 0.481213 0.152 Uiso 0.5 1 calc R U P B -1
C2S C 0.7119(10) 0.5928(18) 0.5038(10) 0.106(4) Uani 0.5 1 d D U P B -1
H2SA H 0.690246 0.608330 0.541581 0.128 Uiso 0.5 1 calc R U P B -1
H2SB H 0.676873 0.600798 0.464152 0.128 Uiso 0.5 1 calc R U P B -1
C3S C 0.7741(10) 0.6819(17) 0.5028(12) 0.107(4) Uani 0.5 1 d D U P B -1
H3SA H 0.800510 0.692668 0.546922 0.129 Uiso 0.5 1 calc R U P B -1
H3SB H 0.805103 0.645608 0.475966 0.129 Uiso 0.5 1 calc R U P B -1
C4S C 0.7474(14) 0.8076(19) 0.4756(10) 0.119(4) Uani 0.5 1 d D U P B -1
H4SA H 0.754833 0.817936 0.431013 0.143 Uiso 0.5 1 calc R U P B -1
H4SB H 0.697733 0.816552 0.476286 0.143 Uiso 0.5 1 calc R U P B -1
C5S C 0.7888(16) 0.900(2) 0.5196(14) 0.149(7) Uani 0.5 1 d D U P B -1
H5SA H 0.788900 0.980366 0.497468 0.223 Uiso 0.5 1 calc R U P B -1
H5SB H 0.836108 0.869998 0.531967 0.223 Uiso 0.5 1 calc R U P B -1
H5SC H 0.768556 0.910867 0.558109 0.223 Uiso 0.5 1 calc R U P B -1

loop_
_atom_site_aniso_label
_atom_site_aniso_U_11
_atom_site_aniso_U_22
_atom_site_aniso_U_33
_atom_site_aniso_U_23
_atom_site_aniso_U_13
_atom_site_aniso_U_12
Re1 0.03170(14) 0.03382(15) 0.03648(16) 0.00003(6) 0.01084(9) -0.00018(5)
O1 0.0472(17) 0.0370(18) 0.088(3) 0.0027(15) 0.0200(17) -0.0046(13)
O2 0.0416(15) 0.0411(17) 0.056(2) -0.0007(13) 0.0119(14) 0.0063(12)
O3 0.066(2) 0.125(4) 0.040(3) 0.012(2) 0.0144(19) 0.008(2)
N1 0.0355(16) 0.0400(19) 0.037(2) 0.0013(13) 0.0115(14) 0.0003(12)
N2 0.0340(16) 0.0373(18) 0.0364(19) -0.0010(13) 0.0103(13) 0.0006(12)
N3 0.0326(15) 0.0312(17) 0.045(2) -0.0013(14) 0.0085(14) -0.0033(13)
C1 0.040(2) 0.033(2) 0.056(3) 0.0037(17) 0.0196(19) 0.0019(15)
C2 0.0376(19) 0.034(2) 0.043(2) -0.0007(15) 0.0086(17) 0.0006(15)
C3 0.041(2) 0.059(3) 0.045(3) -0.004(2) 0.0132(19) 0.0031(18)
C4 0.038(4) 0.045(4) 0.038(5) 0.001(4) 0.016(4) 0.009(4)
C5 0.035(4) 0.040(4) 0.048(5) 0.006(4) 0.013(4) 0.003(3)
C6 0.032(4) 0.051(4) 0.053(7) -0.003(4) 0.010(4) 0.003(3)
C7 0.040(4) 0.055(5) 0.061(7) -0.001(5) 0.016(5) -0.002(3)
C8 0.055(5) 0.060(6) 0.052(6) -0.006(4) 0.022(5) -0.006(4)
C9 0.040(4) 0.058(5) 0.051(5) -0.003(4) 0.015(4) 0.000(3)
C4A 0.028(5) 0.041(5) 0.040(6) 0.009(4) 0.009(4) 0.002(4)
C5A 0.037(5) 0.040(5) 0.044(6) 0.005(5) 0.011(5) 0.003(4)
C6A 0.037(5) 0.054(5) 0.045(8) -0.001(5) 0.015(5) -0.003(4)
C7A 0.037(5) 0.059(6) 0.063(7) 0.000(6) 0.009(5) 0.000(5)
C8A 0.050(6) 0.064(7) 0.049(6) -0.006(5) 0.030(5) 0.002(5)
C9A 0.049(5) 0.055(6) 0.051(6) 0.002(5) 0.019(5) 0.002(4)
C10 0.0372(19) 0.042(2) 0.038(2) -0.0055(16) 0.0109(17) 0.0013(15)
C11 0.040(2) 0.050(3) 0.055(3) -0.0029(19) 0.014(2) 0.0040(17)
C12 0.048(3) 0.036(3) 0.071(4) -0.0005(19) 0.007(2) 0.0084(16)
C13 0.050(3) 0.039(3) 0.055(4) -0.0038(17) 0.012(3) -0.0001(15)
C14 0.041(2) 0.041(2) 0.045(3) -0.0049(17) 0.0121(17) -0.0010(16)
C15 0.0400(19) 0.039(2) 0.034(2) -0.0061(15) 0.0069(16) -0.0045(15)
C16 0.045(2) 0.042(2) 0.052(3) -0.0038(18) 0.0143(19) -0.0071(17)
C17 0.039(2) 0.044(2) 0.045(3) -0.0051(17) 0.0127(18) -0.0068(15)
C18 0.0321(18) 0.043(2) 0.039(2) -0.0028(15) 0.0099(16) -0.0011(14)
C19 0.032(2) 0.038(2) 0.046(3) -0.0016(15) 0.0117(18) -0.0030(13)
C20 0.0339(18) 0.042(2) 0.044(3) -0.0017(17) 0.0106(17) -0.0014(15)
C21 0.0388(19) 0.045(2) 0.049(3) 0.0047(18) 0.0085(18) 0.0006(16)
C22 0.039(2) 0.059(3) 0.042(3) 0.006(2) 0.0074(18) 0.0015(18)
C23 0.038(2) 0.057(3) 0.039(3) -0.0022(19) 0.0101(18) 0.0034(18)
C1S 0.140(11) 0.086(8) 0.074(13) -0.004(9) 0.009(10) -0.040(11)
C2S 0.135(9) 0.119(9) 0.068(7) -0.023(6) 0.025(7) -0.010(7)
C3S 0.132(10) 0.115(9) 0.078(7) -0.019(6) 0.027(8) -0.017(7)
C4S 0.145(10) 0.129(10) 0.084(8) -0.020(6) 0.023(9) -0.011(8)
C5S 0.182(15) 0.140(14) 0.118(13) -0.021(11) 0.010(13) -0.015(12)

loop_
_atom_type_symbol
_atom_type_description
_atom_type_scat_dispersion_real
_atom_type_scat_dispersion_imag
_atom_type_scat_source
C C 0.0181 0.0091 'International Tables Vol C Tables 4.2.6.8 and 6.1.1.4'
H H 0.0000 0.0000 'International Tables Vol C Tables 4.2.6.8 and 6.1.1.4'
N N 0.0311 0.0180 'International Tables Vol C Tables 4.2.6.8 and 6.1.1.4'
O O 0.0492 0.0322 'International Tables Vol C Tables 4.2.6.8 and 6.1.1.4'
Re Re -5.2083 5.8923 'International Tables Vol C Tables 4.2.6.8 and 6.1.1.4'

loop_
_exptl_crystal_face_index_h
_exptl_crystal_face_index_k
_exptl_crystal_face_index_l
_exptl_crystal_face_perp_dist
-1.00 -1.00 0.00 0.0490
1.00 1.00 0.00 0.0260
1.00 -1.00 0.00 0.0360
-1.00 1.00 0.00 0.0350
1.00 0.00 -1.00 0.0150
-1.00 0.00 1.00 0.0130

loop_
_geom_angle_atom_site_label_1
_geom_angle_atom_site_label_2
_geom_angle_atom_site_label_3
_geom_angle
_geom_angle_site_symmetry_1
_geom_angle_site_symmetry_3
_geom_angle_publ_flag
N1 Re1 N2 75.68(12) . . ?
N1 Re1 N3 87.01(13) . 7_655 ?
N2 Re1 N3 83.55(12) . 7_655 ?
C1 Re1 N1 97.60(15) . . ?
C1 Re1 N2 170.84(16) . . ?
C1 Re1 N3 89.96(18) . 7_655 ?
C1 Re1 C2 86.59(17) . . ?
C2 Re1 N1 172.49(17) . . ?
C2 Re1 N2 100.79(14) . . ?
C2 Re1 N3 99.27(17) . 7_655 ?
C3 Re1 N1 86.98(17) . . ?
C3 Re1 N2 97.18(18) . . ?
C3 Re1 N3 173.56(16) . 7_655 ?
C3 Re1 C1 88.6(2) . . ?
C3 Re1 C2 86.9(2) . . ?
C4 N1 Re1 121.6(7) . . ?
C4A N1 Re1 122.6(9) . . ?
C10 N1 Re1 117.0(3) . . ?
C10 N1 C4 119.5(7) . . ?
C10 N1 C4A 115.8(8) . . ?
C15 N2 Re1 113.9(3) . . ?
C18 N2 Re1 128.6(3) . . ?
C18 N2 C15 117.3(3) . . ?
C19 N3 Re1 125.9(3) . 7_655 ?
C20 N3 Re1 118.4(3) . 7_655 ?
C20 N3 C19 115.7(4) . . ?
O1 C1 Re1 179.4(5) . . ?
O2 C2 Re1 172.2(4) . . ?
O3 C3 Re1 175.6(4) . . ?
C5 C4 N1 119.1(6) . . ?
C5 C4 C9 120.0 . . ?
C9 C4 N1 120.4(6) . . ?
C4 C5 H5 120.0 . . ?
C6 C5 C4 120.0 . . ?
C6 C5 H5 120.0 . . ?
C5 C6 H6 120.0 . . ?
C7 C6 C5 120.0 . . ?
C7 C6 H6 120.0 . . ?
C6 C7 H7 120.0 . . ?
C6 C7 C8 120.0 . . ?
C8 C7 H7 120.0 . . ?
C7 C8 H8 120.0 . . ?
C7 C8 C9 120.0 . . ?
C9 C8 H8 120.0 . . ?
C4 C9 H9 120.0 . . ?
C8 C9 C4 120.0 . . ?
C8 C9 H9 120.0 . . ?
C5A C4A N1 118.7(8) . . ?
C5A C4A C9A 120.0 . . ?
C9A C4A N1 121.1(8) . . ?
C4A C5A H5A 120.0 . . ?
C4A C5A C6A 120.0 . . ?
C6A C5A H5A 120.0 . . ?
C5A C6A H6A 120.0 . . ?
C7A C6A C5A 120.0 . . ?
C7A C6A H6A 120.0 . . ?
C6A C7A H7A 120.0 . . ?
C6A C7A C8A 120.0 . . ?
C8A C7A H7A 120.0 . . ?
C7A C8A H8A 120.0 . . ?
C7A C8A C9A 120.0 . . ?
C9A C8A H8A 120.0 . . ?
C4A C9A H9A 120.0 . . ?
C8A C9A C4A 120.0 . . ?
C8A C9A H9A 120.0 . . ?
N1 C10 C11 126.4(4) . . ?
N1 C10 C15 116.4(4) . . ?
C11 C10 C15 117.2(4) . . ?
C10 C11 H11 119.5 . . ?
C10 C11 C12 121.1(4) . . ?
C12 C11 H11 119.5 . . ?
C11 C12 H12 119.2 . . ?
C13 C12 C11 121.5(4) . . ?
C13 C12 H12 119.2 . . ?
C12 C13 H13 120.3 . . ?
C12 C13 C14 119.4(4) . . ?
C14 C13 H13 120.3 . . ?
C13 C14 C16 122.8(4) . . ?
C15 C14 C13 119.6(4) . . ?
C15 C14 C16 117.6(4) . . ?
N2 C15 C10 116.1(4) . . ?
N2 C15 C14 122.7(4) . . ?
C14 C15 C10 121.1(4) . . ?
C14 C16 H16 120.1 . . ?
C17 C16 C14 119.7(4) . . ?
C17 C16 H16 120.1 . . ?
C16 C17 H17 120.1 . . ?
C16 C17 C18 119.7(4) . . ?
C18 C17 H17 120.1 . . ?
N2 C18 C17 122.9(4) . . ?
N2 C18 C19 119.3(4) . . ?
C17 C18 C19 117.2(4) . . ?
N3 C19 C18 121.4(4) . . ?
N3 C19 C23 122.6(4) . . ?
C23 C19 C18 115.7(4) . . ?
N3 C20 H20 117.8 . . ?
N3 C20 C21 124.5(4) . . ?
C21 C20 H20 117.8 . . ?
C20 C21 H21 120.5 . . ?
C20 C21 C22 119.0(4) . . ?
C22 C21 H21 120.5 . . ?
C21 C22 H22 120.8 . . ?
C23 C22 C21 118.3(5) . . ?
C23 C22 H22 120.8 . . ?
C19 C23 H23 120.1 . . ?
C22 C23 C19 119.8(4) . . ?
C22 C23 H23 120.1 . . ?
H1SA C1S H1SB 109.5 . . ?
H1SA C1S H1SC 109.5 . . ?
H1SB C1S H1SC 109.5 . . ?
C2S C1S H1SA 109.5 . . ?
C2S C1S H1SB 109.5 . . ?
C2S C1S H1SC 109.5 . . ?
C1S C2S H2SA 111.5 . . ?
C1S C2S H2SB 111.5 . . ?
C1S C2S C3S 101.1(15) . . ?
H2SA C2S H2SB 109.4 . . ?
C3S C2S H2SA 111.5 . . ?
C3S C2S H2SB 111.5 . . ?
C2S C3S H3SA 109.9 . . ?
C2S C3S H3SB 109.9 . . ?
H3SA C3S H3SB 108.3 . . ?
C4S C3S C2S 109.1(16) . . ?
C4S C3S H3SA 109.9 . . ?
C4S C3S H3SB 109.9 . . ?
C3S C4S H4SA 111.0 . . ?
C3S C4S H4SB 111.0 . . ?
H4SA C4S H4SB 109.0 . . ?
C5S C4S C3S 103.9(17) . . ?
C5S C4S H4SA 111.0 . . ?
C5S C4S H4SB 111.0 . . ?
C4S C5S H5SA 109.5 . . ?
C4S C5S H5SB 109.5 . . ?
C4S C5S H5SC 109.5 . . ?
H5SA C5S H5SB 109.5 . . ?
H5SA C5S H5SC 109.5 . . ?
H5SB C5S H5SC 109.5 . . ?

loop_
_geom_bond_atom_site_label_1
_geom_bond_atom_site_label_2
_geom_bond_distance
_geom_bond_site_symmetry_2
_geom_bond_publ_flag
Re1 N1 2.133(3) . ?
Re1 N2 2.207(3) . ?
Re1 N3 2.286(4) 7_655 ?
Re1 C1 1.902(4) . ?
Re1 C2 1.927(4) . ?
Re1 C3 1.880(5) . ?
O1 C1 1.151(6) . ?
O2 C2 1.153(5) . ?
O3 C3 1.173(7) . ?
N1 C4 1.430(7) . ?
N1 C4A 1.444(8) . ?
N1 C10 1.378(6) . ?
N2 C15 1.389(6) . ?
N2 C18 1.338(5) . ?
N3 C19 1.359(6) . ?
N3 C20 1.358(6) . ?
C4 C5 1.3900 . ?
C4 C9 1.3900 . ?
C5 H5 0.9500 . ?
C5 C6 1.3900 . ?
C6 H6 0.9500 . ?
C6 C7 1.3900 . ?
C7 H7 0.9500 . ?
C7 C8 1.3900 . ?
C8 H8 0.9500 . ?
C8 C9 1.3900 . ?
C9 H9 0.9500 . ?
C4A C5A 1.3900 . ?
C4A C9A 1.3900 . ?
C5A H5A 0.9500 . ?
C5A C6A 1.3900 . ?
C6A H6A 0.9500 . ?
C6A C7A 1.3900 . ?
C7A H7A 0.9500 . ?
C7A C8A 1.3900 . ?
C8A H8A 0.9500 . ?
C8A C9A 1.3900 . ?
C9A H9A 0.9500 . ?
C10 C11 1.391(6) . ?
C10 C15 1.436(6) . ?
C11 H11 0.9500 . ?
C11 C12 1.407(7) . ?
C12 H12 0.9500 . ?
C12 C13 1.370(7) . ?
C13 H13 0.9500 . ?
C13 C14 1.410(6) . ?
C14 C15 1.403(6) . ?
C14 C16 1.418(6) . ?
C16 H16 0.9500 . ?
C16 C17 1.355(7) . ?
C17 H17 0.9500 . ?
C17 C18 1.413(6) . ?
C18 C19 1.497(6) . ?
C19 C23 1.395(7) . ?
C20 H20 0.9500 . ?
C20 C21 1.371(7) . ?
C21 H21 0.9500 . ?
C21 C22 1.382(7) . ?
C22 H22 0.9500 . ?
C22 C23 1.376(7) . ?
C23 H23 0.9500 . ?
C1S H1SA 0.9800 . ?
C1S H1SB 0.9800 . ?
C1S H1SC 0.9800 . ?
C1S C2S 1.477(18) . ?
C2S H2SA 0.9900 . ?
C2S H2SB 0.9900 . ?
C2S C3S 1.563(16) . ?
C3S H3SA 0.9900 . ?
C3S H3SB 0.9900 . ?
C3S C4S 1.524(17) . ?
C4S H4SA 0.9900 . ?
C4S H4SB 0.9900 . ?
C4S C5S 1.500(17) . ?
C5S H5SA 0.9800 . ?
C5S H5SB 0.9800 . ?
C5S H5SC 0.9800 . ?

loop_
_geom_torsion_atom_site_label_1
_geom_torsion_atom_site_label_2
_geom_torsion_atom_site_label_3
_geom_torsion_atom_site_label_4
_geom_torsion
_geom_torsion_site_symmetry_1
_geom_torsion_site_symmetry_2
_geom_torsion_site_symmetry_3
_geom_torsion_site_symmetry_4
_geom_torsion_publ_flag
Re1 N1 C4 C5 -65.8(10) . . . . ?
Re1 N1 C4 C9 105.8(7) . . . . ?
Re1 N1 C4A C5A -66.5(13) . . . . ?
Re1 N1 C4A C9A 108.0(10) . . . . ?
Re1 N1 C10 C11 177.8(4) . . . . ?
Re1 N1 C10 C15 -0.4(5) . . . . ?
Re1 N2 C15 C10 10.8(5) . . . . ?
Re1 N2 C15 C14 -173.3(4) . . . . ?
Re1 N2 C18 C17 171.3(3) . . . . ?
Re1 N2 C18 C19 -18.3(6) . . . . ?
Re1 N3 C19 C18 -10.5(5) 7_655 . . . ?
Re1 N3 C19 C23 176.3(3) 7_655 . . . ?
Re1 N3 C20 C21 -177.1(3) 7_655 . . . ?
N1 C4 C5 C6 171.7(13) . . . . ?
N1 C4 C9 C8 -171.6(13) . . . . ?
N1 C4A C5A C6A 174.5(17) . . . . ?
N1 C4A C9A C8A -174.4(18) . . . . ?
N1 C10 C11 C12 -176.2(5) . . . . ?
N1 C10 C15 N2 -7.1(6) . . . . ?
N1 C10 C15 C14 176.9(4) . . . . ?
N2 C18 C19 N3 113.3(5) . . . . ?
N2 C18 C19 C23 -73.2(5) . . . . ?
N3 C19 C23 C22 1.7(7) . . . . ?
N3 C20 C21 C22 -0.2(7) . . . . ?
C4 N1 C10 C11 -17.3(9) . . . . ?
C4 N1 C10 C15 164.5(7) . . . . ?
C4 C5 C6 C7 0.0 . . . . ?
C5 C4 C9 C8 0.0 . . . . ?
C5 C6 C7 C8 0.0 . . . . ?
C6 C7 C8 C9 0.0 . . . . ?
C7 C8 C9 C4 0.0 . . . . ?
C9 C4 C5 C6 0.0 . . . . ?
C4A N1 C10 C11 -25.6(11) . . . . ?
C4A N1 C10 C15 156.2(9) . . . . ?
C4A C5A C6A C7A 0.0 . . . . ?
C5A C4A C9A C8A 0.0 . . . . ?
C5A C6A C7A C8A 0.0 . . . . ?
C6A C7A C8A C9A 0.0 . . . . ?
C7A C8A C9A C4A 0.0 . . . . ?
C9A C4A C5A C6A 0.0 . . . . ?
C10 N1 C4 C5 129.9(7) . . . . ?
C10 N1 C4 C9 -58.4(11) . . . . ?
C10 N1 C4A C5A 138.3(9) . . . . ?
C10 N1 C4A C9A -47.2(14) . . . . ?
C10 C11 C12 C13 0.0(9) . . . . ?
C11 C10 C15 N2 174.6(4) . . . . ?
C11 C10 C15 C14 -1.4(7) . . . . ?
C11 C12 C13 C14 -2.6(9) . . . . ?
C12 C13 C14 C15 3.1(8) . . . . ?
C12 C13 C14 C16 -174.3(5) . . . . ?
C13 C14 C15 N2 -176.8(4) . . . . ?
C13 C14 C15 C10 -1.1(7) . . . . ?
C13 C14 C16 C17 175.2(5) . . . . ?
C14 C16 C17 C18 1.2(7) . . . . ?
C15 N2 C18 C17 -3.0(6) . . . . ?
C15 N2 C18 C19 167.4(4) . . . . ?
C15 C10 C11 C12 2.0(8) . . . . ?
C15 C14 C16 C17 -2.3(7) . . . . ?
C16 C14 C15 N2 0.8(7) . . . . ?
C16 C14 C15 C10 176.5(4) . . . . ?
C16 C17 C18 N2 1.6(7) . . . . ?
C16 C17 C18 C19 -169.1(5) . . . . ?
C17 C18 C19 N3 -75.7(5) . . . . ?
C17 C18 C19 C23 97.9(5) . . . . ?
C18 N2 C15 C10 -174.1(4) . . . . ?
C18 N2 C15 C14 1.8(6) . . . . ?
C18 C19 C23 C22 -171.8(4) . . . . ?
C19 N3 C20 C21 2.0(6) . . . . ?
C20 N3 C19 C18 170.4(4) . . . . ?
C20 N3 C19 C23 -2.7(6) . . . . ?
C20 C21 C22 C23 -0.9(7) . . . . ?
C21 C22 C23 C19 0.2(7) . . . . ?
C1S C2S C3S C4S 160(2) . . . . ?
C2S C3S C4S C5S 136(2) . . . . ?
